data_7133529
loop_
_publ_author_name
'Aynetdinova, Daniya'
'Jaschinski, Megan'
'Jenkins, Timothy C.'
'Donohoe, Timothy J.'

_publ_section_title
;
 HFIP promoted carbo-lactonisation as a new route to functionalised
 lactones.
;
_journal_issue 73
_journal_name_full 'Chemical communications (Cambridge, England)'
_journal_page_first 9997
_journal_page_last 10000
_journal_paper_doi 10.1039/d4cc02472a
_journal_volume 60
_journal_year 2024
_chemical_formula_moiety 'C23 H24 O2'
_chemical_formula_sum 'C23 H24 O2'
_chemical_formula_weight 332.44
_chemical_melting_point ?
_space_group_IT_number 14
_space_group_name_Hall '-P 2yn'
_space_group_name_H-M_alt 'P 1 21/n 1'
_symmetry_cell_setting monoclinic
_symmetry_space_group_name_Hall '-P 2yn'
_symmetry_space_group_name_H-M 'P 1 21/n 1'
_atom_sites_solution_hydrogens difmap
_atom_sites_solution_primary other
_audit_creation_date 2023-11-29
_audit_creation_method 'CRYSTALS_ver_14_build_c42b451 '
_audit_update_record
;
2024-04-17 deposited with the CCDC.	2024-08-15 downloaded from the CCDC.
;
_cell_angle_alpha 90
_cell_angle_beta 90.5312(15)
_cell_angle_gamma 90
_cell_formula_units_Z 4
_cell_length_a 6.1184(1)
_cell_length_b 33.9883(5)
_cell_length_c 8.7255(1)
_cell_measurement_reflns_used 20903
_cell_measurement_temperature 150
_cell_measurement_theta_max 76.27
_cell_measurement_theta_min 5.02
_cell_volume 1814.42(4)
_computing_cell_refinement
; 
 CrysAlisPro (Rigaku Oxford Diffraction, 2021) 
;
_computing_data_collection 'SuperNova, (Oxford Diffraction, 2010)'
_computing_data_reduction
; 
 CrysAlisPro (Rigaku Oxford Diffraction, 2021) 
;
_computing_molecular_graphics 'CAMERON (Watkin et al., 1996)'
_computing_publication_material 'CRYSTALS (Betteridge et al., 2003)'
_computing_structure_refinement 'CRYSTALS (Betteridge et al., 2003)'
_computing_structure_solution 'Superflip (Palatinus & Chapuis, 2007)'
_diffrn_ambient_temperature 150
_diffrn_measured_fraction_theta_full 0.997
_diffrn_measured_fraction_theta_max 0.997
_diffrn_measurement_device Area
_diffrn_measurement_device_type 'Oxford Diffraction SuperNova'
_diffrn_measurement_method \w
_diffrn_radiation_monochromator 'focussing mirrors'
_diffrn_radiation_type 'Cu K\a'
_diffrn_radiation_wavelength 1.54184
_diffrn_reflns_av_R_equivalents 0.039
_diffrn_reflns_av_unetI/netI 0.048
_diffrn_reflns_limit_h_max 7
_diffrn_reflns_limit_h_min -7
_diffrn_reflns_limit_k_max 42
_diffrn_reflns_limit_k_min -42
_diffrn_reflns_limit_l_max 10
_diffrn_reflns_limit_l_min -10
_diffrn_reflns_number 38165
_diffrn_reflns_theta_full 76.304
_diffrn_reflns_theta_max 76.304
_diffrn_reflns_theta_min 5.205
_diffrn_standards_number 0
_exptl_absorpt_coefficient_mu 0.593
_exptl_absorpt_correction_T_max 0.89
_exptl_absorpt_correction_T_min 0.76
_exptl_absorpt_correction_type multi-scan
_exptl_absorpt_process_details
; 
 CrysAlisPro (Rigaku Oxford Diffraction, 2021) 
;
_exptl_crystal_colour 'translucent pale colourless'
_exptl_crystal_density_diffrn 1.217
_exptl_crystal_density_meas ?
_exptl_crystal_density_method 'not measured'
_exptl_crystal_description block
_exptl_crystal_F_000 712
_exptl_crystal_size_max 0.20
_exptl_crystal_size_mid 0.20
_exptl_crystal_size_min 0.20
_refine_diff_density_max 0.34
_refine_diff_density_min -0.33
_refine_ls_extinction_method None
_refine_ls_goodness_of_fit_ref 1.0632
_refine_ls_hydrogen_treatment constr
_refine_ls_matrix_type full
_refine_ls_number_parameters 226
_refine_ls_number_reflns 3789
_refine_ls_number_restraints 0
_refine_ls_R_factor_all 0.0615
_refine_ls_R_factor_gt 0.0587
_refine_ls_shift/su_max 0.0004571
_refine_ls_shift/su_mean 0.0000324
_refine_ls_structure_factor_coef Fsqd
_refine_ls_weighting_details
;
 Method= Modified Sheldrick 
 w=1/[\s^2^(F^2^) + ( 0.05P)^2^ + 3.71P] 
 ,where P=(max(Fo^2^,0) + 2Fc^2^)/3 
;
_refine_ls_weighting_scheme calc
_refine_ls_wR_factor_all 0.1820
_refine_ls_wR_factor_gt 0.1808
_refine_ls_wR_factor_ref 0.1820
_reflns_limit_h_max 7
_reflns_limit_h_min -7
_reflns_limit_k_max 42
_reflns_limit_k_min 0
_reflns_limit_l_max 10
_reflns_limit_l_min 0
_reflns_number_gt 3526
_reflns_number_total 3789
_reflns_threshold_expression I>2.0\s(I)
_oxford_diffrn_Wilson_B_factor 2.65
_oxford_diffrn_Wilson_scale 0.02
_oxford_refine_ls_scale 7.5(3)
_oxford_structure_analysis_title 049tjd23DA01
_cod_data_source_file d4cc02472a2.cif
_cod_data_source_block 9a
_cod_depositor_comments
;
The following automatic conversions were performed:

data item '_chemical_melting_point' value 'not measured' was changed
to '?' -- the value is undefined or not given.

data item '_exptl_crystal_density_meas' value 'not measured' was
changed to '?' -- the value is perceived as not measured.

Automatic conversion script
Id: cif_fix_values 8170 2020-07-09 18:12:32Z antanas 

 Adding full bibliography for 7133525--7133530.cif.
;
_cod_original_cell_volume 1814.43(4)
_cod_original_sg_symbol_Hall '-P 2yn '
_cod_original_sg_symbol_H-M 'P 21/n '
_cod_database_code 7133529
_oxford_refine_reflns_threshold_expression I>-3.0\s(I)
_refine_ls_r_factor_ref 0.0615
_reflns_number_all 3789

loop_
_symmetry_equiv_pos_as_xyz
x,y,z
-x,-y,-z
x+1/2,-y+1/2,z+1/2
-x+1/2,y+1/2,-z+1/2

loop_
_atom_site_label
_atom_site_type_symbol
_atom_site_fract_x
_atom_site_fract_y
_atom_site_fract_z
_atom_site_U_iso_or_equiv
_atom_site_occupancy
_atom_site_adp_type
_atom_site_refinement_flags_posn
_atom_site_refinement_flags_adp
_atom_site_refinement_flags_occupancy
_atom_site_disorder_assembly
_atom_site_disorder_group
_atom_site_attached_hydrogens
C1 C 0.5711(5) 0.75592(8) 0.4729(3) 0.0357 1.0000 Uani . . . . . .
C2 C 0.4353(5) 0.72632(9) 0.3846(3) 0.0410 1.0000 Uani . . . . . .
C3 C 0.5865(7) 0.70495(10) 0.2716(3) 0.0527 1.0000 Uani . . . . . .
C4 C 0.7949(7) 0.69118(11) 0.3493(4) 0.0562 1.0000 Uani . . . . . .
C5 C 0.7547(5) 0.67244(9) 0.5071(4) 0.0416 1.0000 Uani . . . . . .
C6 C 0.5897(4) 0.69609(7) 0.5992(3) 0.0267 1.0000 Uani . . . . . .
C7 C 0.3735(5) 0.69800(8) 0.5135(3) 0.0334 1.0000 Uani . . . . . .
O8 O 0.6610(3) 0.73778(5) 0.5956(2) 0.0351 1.0000 Uani . . . . . .
O9 O 0.6036(4) 0.79019(6) 0.4457(3) 0.0493 1.0000 Uani . . . . . .
C10 C 0.5752(5) 0.68450(8) 0.7660(3) 0.0310 1.0000 Uani . . . . . .
C11 C 0.4595(4) 0.64490(7) 0.7876(3) 0.0283 1.0000 Uani . . . . . .
C12 C 0.4420(4) 0.63320(7) 0.9525(3) 0.0267 1.0000 Uani . . . . . .
C13 C 0.5398(4) 0.60195(7) 1.0170(3) 0.0232 1.0000 Uani . . . . . .
C14 C 0.5008(4) 0.58993(7) 1.1786(3) 0.0232 1.0000 Uani . . . . . .
C15 C 0.3016(4) 0.59758(7) 1.2517(3) 0.0281 1.0000 Uani . . . . . .
C16 C 0.2678(5) 0.58539(8) 1.4011(3) 0.0327 1.0000 Uani . . . . . .
C17 C 0.4295(5) 0.56507(8) 1.4803(3) 0.0336 1.0000 Uani . . . . . .
C18 C 0.6267(5) 0.55740(8) 1.4101(3) 0.0335 1.0000 Uani . . . . . .
C19 C 0.6618(4) 0.56968(8) 1.2601(3) 0.0289 1.0000 Uani . . . . . .
C20 C 0.6932(4) 0.57657(7) 0.9288(3) 0.0236 1.0000 Uani . . . . . .
C21 C 0.8977(4) 0.59039(8) 0.8860(3) 0.0300 1.0000 Uani . . . . . .
C22 C 1.0416(5) 0.56628(8) 0.8077(3) 0.0353 1.0000 Uani . . . . . .
C23 C 0.9816(5) 0.52812(8) 0.7697(3) 0.0354 1.0000 Uani . . . . . .
C24 C 0.7781(5) 0.51410(8) 0.8109(3) 0.0343 1.0000 Uani . . . . . .
C25 C 0.6351(4) 0.53826(7) 0.8905(3) 0.0281 1.0000 Uani . . . . . .
H32 H 0.2550 0.7081 0.5783 0.0370 1.0000 Uiso R . . . . .
H31 H 0.3349 0.6724 0.4744 0.0363 1.0000 Uiso R . . . . .
H41 H 0.3091 0.7386 0.3352 0.0461 1.0000 Uiso R . . . . .
H72 H 0.6250 0.7223 0.1872 0.0616 1.0000 Uiso R . . . . .
H71 H 0.5076 0.6826 0.2329 0.0611 1.0000 Uiso R . . . . .
H81 H 0.8876 0.7138 0.3638 0.0626 1.0000 Uiso R . . . . .
H82 H 0.8653 0.6725 0.2851 0.0635 1.0000 Uiso R . . . . .
H92 H 0.8964 0.6712 0.5616 0.0469 1.0000 Uiso R . . . . .
H91 H 0.6975 0.6455 0.4918 0.0465 1.0000 Uiso R . . . . .
H102 H 0.4929 0.7049 0.8206 0.0338 1.0000 Uiso R . . . . .
H101 H 0.7225 0.6828 0.8110 0.0336 1.0000 Uiso R . . . . .
H111 H 0.3082 0.6479 0.7454 0.0323 1.0000 Uiso R . . . . .
H112 H 0.5337 0.6242 0.7314 0.0320 1.0000 Uiso R . . . . .
H121 H 0.3522 0.6490 1.0157 0.0295 1.0000 Uiso R . . . . .
H151 H 0.9392 0.6164 0.9103 0.0341 1.0000 Uiso R . . . . .
H161 H 1.1792 0.5759 0.7816 0.0397 1.0000 Uiso R . . . . .
H171 H 1.0795 0.5119 0.7167 0.0403 1.0000 Uiso R . . . . .
H181 H 0.7369 0.4884 0.7813 0.0399 1.0000 Uiso R . . . . .
H191 H 0.4962 0.5285 0.9201 0.0326 1.0000 Uiso R . . . . .
H211 H 0.1885 0.6104 1.1982 0.0307 1.0000 Uiso R . . . . .
H221 H 0.1353 0.5901 1.4495 0.0376 1.0000 Uiso R . . . . .
H231 H 0.4037 0.5562 1.5796 0.0390 1.0000 Uiso R . . . . .
H241 H 0.7356 0.5434 1.4637 0.0377 1.0000 Uiso R . . . . .
H251 H 0.7995 0.5644 1.2121 0.0316 1.0000 Uiso R . . . . .

loop_
_atom_site_aniso_label
_atom_site_aniso_U_11
_atom_site_aniso_U_22
_atom_site_aniso_U_33
_atom_site_aniso_U_23
_atom_site_aniso_U_13
_atom_site_aniso_U_12
C1 0.0428(15) 0.0283(13) 0.0359(14) 0.0070(11) -0.0027(12) -0.0055(11)
C2 0.0472(17) 0.0367(15) 0.0387(16) 0.0135(12) -0.0164(13) -0.0120(13)
C3 0.092(3) 0.0440(17) 0.0220(13) 0.0037(12) -0.0031(15) -0.0227(18)
C4 0.075(2) 0.0501(19) 0.0443(18) 0.0023(15) 0.0273(17) -0.0002(17)
C5 0.0404(16) 0.0413(16) 0.0434(16) 0.0092(13) 0.0105(13) 0.0049(13)
C6 0.0328(13) 0.0202(11) 0.0270(12) 0.0016(9) -0.0037(10) -0.0066(9)
C7 0.0348(14) 0.0302(13) 0.0351(14) 0.0072(11) -0.0083(11) -0.0049(11)
O8 0.0472(11) 0.0277(9) 0.0303(10) 0.0035(7) -0.0080(8) -0.0131(8)
O9 0.0616(14) 0.0274(10) 0.0589(14) 0.0130(10) -0.0049(11) -0.0125(10)
C10 0.0398(14) 0.0278(13) 0.0251(12) 0.0029(10) -0.0041(10) -0.0060(11)
C11 0.0361(13) 0.0248(12) 0.0239(12) 0.0025(9) -0.0032(10) -0.0025(10)
C12 0.0310(13) 0.0244(12) 0.0247(12) -0.0003(9) 0.0008(9) -0.0012(10)
C13 0.0258(11) 0.0227(11) 0.0213(11) -0.0001(9) 0.0011(9) -0.0035(9)
C14 0.0282(12) 0.0205(11) 0.0210(11) -0.0012(8) 0.0037(9) -0.0022(9)
C15 0.0293(13) 0.0265(12) 0.0287(12) -0.0004(10) 0.0042(10) 0.0011(10)
C16 0.0367(14) 0.0325(13) 0.0293(13) -0.0051(10) 0.0134(11) -0.0026(11)
C17 0.0485(16) 0.0331(14) 0.0194(12) -0.0002(10) 0.0087(11) -0.0058(12)
C18 0.0404(15) 0.0353(14) 0.0248(12) 0.0041(10) -0.0003(11) 0.0022(11)
C19 0.0300(13) 0.0321(13) 0.0244(12) 0.0022(10) 0.0037(10) 0.0011(10)
C20 0.0288(12) 0.0244(11) 0.0175(10) 0.0026(9) 0.0019(9) 0.0003(9)
C21 0.0321(13) 0.0281(13) 0.0299(13) -0.0027(10) 0.0062(10) -0.0051(10)
C22 0.0309(13) 0.0395(15) 0.0356(14) -0.0031(12) 0.0099(11) -0.0043(11)
C23 0.0408(15) 0.0349(14) 0.0308(13) -0.0037(11) 0.0091(11) 0.0081(12)
C24 0.0447(16) 0.0241(12) 0.0341(14) -0.0024(10) 0.0056(12) -0.0014(11)
C25 0.0309(13) 0.0254(12) 0.0282(12) 0.0030(10) 0.0051(10) -0.0032(10)

loop_
_atom_type_symbol
_atom_type_scat_dispersion_real
_atom_type_scat_dispersion_imag
_atom_type_scat_Cromer_Mann_a1
_atom_type_scat_Cromer_Mann_b1
_atom_type_scat_Cromer_Mann_a2
_atom_type_scat_Cromer_Mann_b2
_atom_type_scat_Cromer_Mann_a3
_atom_type_scat_Cromer_Mann_b3
_atom_type_scat_Cromer_Mann_a4
_atom_type_scat_Cromer_Mann_b4
_atom_type_scat_Cromer_Mann_c
_atom_type_scat_source
C 0.0181 0.0091 2.3100 20.8439 1.0200 10.2075 1.5886 0.5687 0.8650 51.6512 0.2156 'International Tables Vol C 4.2.6.8 and 6.1.1.4'
H 0.0000 0.0000 0.4930 10.5109 0.3229 26.1257 0.1402 3.1424 0.0408 57.7998 0.0030 'International Tables Vol C 4.2.6.8 and 6.1.1.4'
O 0.0492 0.0322 3.0485 13.2771 2.2868 5.7011 1.5463 0.3239 0.8670 32.9089 0.2508 'International Tables Vol C 4.2.6.8 and 6.1.1.4'

loop_
_geom_angle_atom_site_label_1
_geom_angle_site_symmetry_1
_geom_angle_atom_site_label_2
_geom_angle_site_symmetry_2
_geom_angle_atom_site_label_3
_geom_angle_site_symmetry_3
_geom_angle
_geom_angle_publ_flag
C2 . C1 . O8 . 108.6(2) yes
C2 . C1 . O9 . 129.3(3) yes
O8 . C1 . O9 . 122.1(3) yes
C1 . C2 . C3 . 108.0(3) yes
C1 . C2 . C7 . 100.5(2) yes
C3 . C2 . C7 . 109.1(2) yes
C1 . C2 . H41 . 111.7 no
C3 . C2 . H41 . 113.4 no
C7 . C2 . H41 . 113.2 no
C2 . C3 . C4 . 111.6(2) yes
C2 . C3 . H72 . 110.5 no
C4 . C3 . H72 . 108.5 no
C2 . C3 . H71 . 107.2 no
C4 . C3 . H71 . 109.3 no
H72 . C3 . H71 . 109.7 no
C3 . C4 . C5 . 112.8(3) yes
C3 . C4 . H81 . 107.8 no
C5 . C4 . H81 . 108.2 no
C3 . C4 . H82 . 109.1 no
C5 . C4 . H82 . 109.1 no
H81 . C4 . H82 . 109.9 no
C4 . C5 . C6 . 111.4(2) yes
C4 . C5 . H92 . 107.6 no
C6 . C5 . H92 . 110.5 no
C4 . C5 . H91 . 108.8 no
C6 . C5 . H91 . 108.9 no
H92 . C5 . H91 . 109.6 no
C5 . C6 . C7 . 109.9(2) yes
C5 . C6 . O8 . 107.2(2) yes
C7 . C6 . O8 . 101.77(19) yes
C5 . C6 . C10 . 114.5(2) yes
C7 . C6 . C10 . 115.3(2) yes
O8 . C6 . C10 . 106.85(19) yes
C2 . C7 . C6 . 99.7(2) yes
C2 . C7 . H32 . 112.9 no
C6 . C7 . H32 . 112.1 no
C2 . C7 . H31 . 111.7 no
C6 . C7 . H31 . 110.3 no
H32 . C7 . H31 . 109.8 no
C6 . O8 . C1 . 109.63(19) yes
C6 . C10 . C11 . 112.3(2) yes
C6 . C10 . H102 . 108.5 no
C11 . C10 . H102 . 108.7 no
C6 . C10 . H101 . 109.8 no
C11 . C10 . H101 . 108.8 no
H102 . C10 . H101 . 108.7 no
C10 . C11 . C12 . 112.9(2) yes
C10 . C11 . H111 . 107.1 no
C12 . C11 . H111 . 107.9 no
C10 . C11 . H112 . 110.7 no
C12 . C11 . H112 . 109.4 no
H111 . C11 . H112 . 108.8 no
C11 . C12 . C13 . 125.3(2) yes
C11 . C12 . H121 . 117.0 no
C13 . C12 . H121 . 117.7 no
C12 . C13 . C14 . 122.7(2) yes
C12 . C13 . C20 . 121.4(2) yes
C14 . C13 . C20 . 115.9(2) yes
C13 . C14 . C15 . 121.8(2) yes
C13 . C14 . C19 . 120.1(2) yes
C15 . C14 . C19 . 118.2(2) yes
C14 . C15 . C16 . 120.6(2) yes
C14 . C15 . H211 . 119.9 no
C16 . C15 . H211 . 119.4 no
C15 . C16 . C17 . 120.4(2) yes
C15 . C16 . H221 . 120.8 no
C17 . C16 . H221 . 118.8 no
C16 . C17 . C18 . 119.7(2) yes
C16 . C17 . H231 . 119.9 no
C18 . C17 . H231 . 120.4 no
C17 . C18 . C19 . 120.2(3) yes
C17 . C18 . H241 . 119.5 no
C19 . C18 . H241 . 120.3 no
C18 . C19 . C14 . 120.9(2) yes
C18 . C19 . H251 . 119.8 no
C14 . C19 . H251 . 119.3 no
C13 . C20 . C21 . 121.0(2) yes
C13 . C20 . C25 . 120.3(2) yes
C21 . C20 . C25 . 118.7(2) yes
C20 . C21 . C22 . 120.6(2) yes
C20 . C21 . H151 . 119.8 no
C22 . C21 . H151 . 119.6 no
C21 . C22 . C23 . 120.2(3) yes
C21 . C22 . H161 . 119.3 no
C23 . C22 . H161 . 120.5 no
C22 . C23 . C24 . 119.8(2) yes
C22 . C23 . H171 . 119.8 no
C24 . C23 . H171 . 120.4 no
C23 . C24 . C25 . 119.9(2) yes
C23 . C24 . H181 . 119.1 no
C25 . C24 . H181 . 121.0 no
C24 . C25 . C20 . 120.8(2) yes
C24 . C25 . H191 . 119.9 no
C20 . C25 . H191 . 119.2 no

loop_
_geom_bond_atom_site_label_1
_geom_bond_site_symmetry_1
_geom_bond_atom_site_label_2
_geom_bond_site_symmetry_2
_geom_bond_distance
_geom_bond_publ_flag
C1 . C2 . 1.511(4) yes
C1 . O8 . 1.348(3) yes
C1 . O9 . 1.206(3) yes
C2 . C3 . 1.540(5) yes
C2 . C7 . 1.530(4) yes
C2 . H41 . 0.974 no
C3 . C4 . 1.513(5) yes
C3 . H72 . 0.973 no
C3 . H71 . 0.961 no
C4 . C5 . 1.539(4) yes
C4 . H81 . 0.963 no
C4 . H82 . 0.952 no
C5 . C6 . 1.525(4) yes
C5 . H92 . 0.986 no
C5 . H91 . 0.989 no
C6 . C7 . 1.515(3) yes
C6 . O8 . 1.483(3) yes
C6 . C10 . 1.511(3) yes
C7 . H32 . 0.986 no
C7 . H31 . 0.962 no
C10 . C11 . 1.533(3) yes
C10 . H102 . 0.984 no
C10 . H101 . 0.981 no
C11 . C12 . 1.498(3) yes
C11 . H111 . 0.998 no
C11 . H112 . 0.971 no
C12 . C13 . 1.341(3) yes
C12 . H121 . 0.949 no
C13 . C14 . 1.489(3) yes
C13 . C20 . 1.494(3) yes
C14 . C15 . 1.406(3) yes
C14 . C19 . 1.392(3) yes
C15 . C16 . 1.386(4) yes
C15 . H211 . 0.938 no
C16 . C17 . 1.386(4) yes
C16 . H221 . 0.931 no
C17 . C18 . 1.383(4) yes
C17 . H231 . 0.932 no
C18 . C19 . 1.392(3) yes
C18 . H241 . 0.940 no
C19 . H251 . 0.961 no
C20 . C21 . 1.391(3) yes
C20 . C25 . 1.390(3) yes
C21 . C22 . 1.387(4) yes
C21 . H151 . 0.942 no
C22 . C23 . 1.387(4) yes
C22 . H161 . 0.934 no
C23 . C24 . 1.384(4) yes
C23 . H171 . 0.938 no
C24 . C25 . 1.390(4) yes
C24 . H181 . 0.944 no
C25 . H191 . 0.950 no

loop_
_geom_hbond_atom_site_label_D
_geom_hbond_site_symmetry_D
_geom_hbond_atom_site_label_H
_geom_hbond_site_symmetry_H
_geom_hbond_atom_site_label_A
_geom_hbond_site_symmetry_A
_geom_hbond_angle_DHA
_geom_hbond_distance_DH
_geom_hbond_distance_HA
_geom_hbond_distance_DA
_geom_hbond_publ_flag
C2 . H41 . O8 3_464 145 0.97 2.41 3.254(4) yes
